data_2003584
loop_
_publ_author_name
'Roodt, A.'
'Otto, S.'
'Leipoldt, J. G.'

_publ_section_title
;
 <i>trans</i>-Chloromethylbis(triphenylarsine)platinum(II)
;
_journal_issue 6
_journal_name_full 'Acta Crystallographica Section C'
_journal_page_first 1105
_journal_page_last 1106
_journal_paper_doi 10.1107/S0108270194014599
_journal_volume 51
_journal_year 1995
_chemical_formula_moiety '[Pt{As(C6 H5)3}2 (CH3) Cl]'
_chemical_formula_sum 'C37 H33 As2 Cl Pt'
_chemical_formula_weight 858.01
_chemical_name_systematic
;
trans-bis(triphenylarsine)chloromethylplatinum(II)
;
_space_group_IT_number 14
_symmetry_cell_setting monoclinic
_symmetry_space_group_name_Hall '-P 2yn'
_symmetry_space_group_name_H-M 'P 1 21/n 1'
_audit_creation_method SHELXL
_cell_angle_alpha 90.00
_cell_angle_beta 111.32(1)
_cell_angle_gamma 90.00
_cell_formula_units_Z 4
_cell_length_a 11.749(1)
_cell_length_b 23.342(2)
_cell_length_c 12.644(2)
_cell_measurement_reflns_used 25
_cell_measurement_temperature 293(2)
_cell_measurement_theta_max 20
_cell_measurement_theta_min 17
_cell_volume 3230.3(7)
_computing_cell_refinement 'standard CAD-4 software'
_computing_data_collection 'standard CAD-4 software'
_computing_data_reduction 'PROFIT (Streltsov & Zavodnik, 1989)'
_computing_molecular_graphics 'ORTEPII (Johnson, 1976)'
_computing_publication_material 'SHELXL93 (Sheldrick, 1993)'
_computing_structure_refinement 'SHELXL93 (Sheldrick, 1993)'
_computing_structure_solution 'SHELXS86 (Sheldrick, 1990)'
_diffrn_ambient_temperature 293(2)
_diffrn_measurement_device 'Enraf Nonius CAD4'
_diffrn_measurement_method \q/2\q
_diffrn_radiation_monochromator graphite
_diffrn_radiation_source 'fine-focus sealed tube'
_diffrn_radiation_type MoK\a
_diffrn_radiation_wavelength 0.71073
_diffrn_reflns_av_sigmaI/netI 0.0239
_diffrn_reflns_limit_h_max 9
_diffrn_reflns_limit_h_min -9
_diffrn_reflns_limit_k_max 27
_diffrn_reflns_limit_k_min 0
_diffrn_reflns_limit_l_max 15
_diffrn_reflns_limit_l_min 0
_diffrn_reflns_number 2833
_diffrn_reflns_theta_max 24.94
_diffrn_reflns_theta_min 2.03
_diffrn_standards_decay_% <1
_diffrn_standards_interval_count 100
_diffrn_standards_number 3
_exptl_absorpt_coefficient_mu 6.484
_exptl_absorpt_correction_T_max 0.577
_exptl_absorpt_correction_T_min 0.397
_exptl_absorpt_correction_type
;
empirical (Akselrud, Grin, Zavalii, Pecharsky & Fundamuntsky, 1989)
;
_exptl_crystal_colour Colourless
_exptl_crystal_density_diffrn 1.764
_exptl_crystal_density_meas 1.744
_exptl_crystal_density_method 'flotation in NaI/H~2~O'
_exptl_crystal_description Diamonds
_exptl_crystal_F_000 1664
_exptl_crystal_size_max 0.29
_exptl_crystal_size_mid 0.28
_exptl_crystal_size_min 0.27
_refine_diff_density_max 1.69
_refine_diff_density_min -1.41
_refine_ls_extinction_method none
_refine_ls_goodness_of_fit_all 1.066
_refine_ls_goodness_of_fit_obs 1.066
_refine_ls_matrix_type full
_refine_ls_number_parameters 373
_refine_ls_number_reflns 2653
_refine_ls_number_restraints 0
_refine_ls_restrained_S_all 1.066
_refine_ls_restrained_S_obs 1.066
_refine_ls_R_factor_all 0.0275
_refine_ls_R_factor_obs 0.0275
_refine_ls_shift/esd_max 0.118
_refine_ls_shift/esd_mean 0.005
_refine_ls_structure_factor_coef Fsqd
_refine_ls_weighting_scheme
;
calc w = 1/[\s^2^(F~o~^2^) + (0.0616P)^2^]
where P = [max(0,F~o~^2^) + 2F~c~^2^]/3
;
_refine_ls_wR_factor_all 0.0696
_refine_ls_wR_factor_obs 0.0696
_reflns_number_observed 2653
_reflns_number_total 2833
_reflns_observed_criterion I>2sigma(I)
_cod_data_source_file mu1156.cif
_cod_data_source_block ptasph
_cod_depositor_comments
;
The following automatic conversions were performed:

'_symmetry_cell_setting' value 'Monoclinic' changed to 'monoclinic'
according to /home/saulius/struct/CIF-dictionaries/cif_core.dic
dictionary named 'cif_core.dic' version 2.4.1 from 2010-06-29.

Automatic conversion script
Id: cif_fix_values 1715 2011-07-08 13:25:40Z adriana 
;
_cod_original_cell_volume 3230.3(6)
_cod_original_sg_symbol_H-M P21/n
_cod_database_code 2003584
_cod_database_fobs_code 2003584

loop_
_symmetry_equiv_pos_as_xyz
'x, y, z'
'-x+1/2, y+1/2, -z+1/2'
'-x, -y, -z'
'x-1/2, -y-1/2, z-1/2'

loop_
_atom_site_aniso_label
_atom_site_aniso_U_11
_atom_site_aniso_U_12
_atom_site_aniso_U_13
_atom_site_aniso_U_22
_atom_site_aniso_U_23
_atom_site_aniso_U_33
Pt 0.0435(2) -0.0023(2) 0.00889(12) 0.0376(2) 0.00107(13) 0.0253(2)
As1 0.0437(6) -0.0018(4) 0.0091(4) 0.0382(4) 0.0006(3) 0.0245(4)
As2 0.0465(6) -0.0012(4) 0.0092(4) 0.0396(5) 0.0029(3) 0.0259(4)
Cl1 0.064(2) -0.0092(10) 0.0155(10) 0.0442(12) -0.0039(9) 0.0369(11)
C1 0.036(6) -0.003(4) 0.011(4) 0.052(5) -0.002(4) 0.035(4)
C11 0.032(6) -0.005(4) 0.007(4) 0.037(5) 0.001(3) 0.027(4)
C12 0.060(8) -0.009(5) 0.027(5) 0.065(6) -0.013(5) 0.055(6)
C13 0.083(9) -0.025(6) 0.014(6) 0.058(7) -0.013(5) 0.049(6)
C14 0.095(10) 0.001(6) 0.022(6) 0.066(7) -0.016(5) 0.038(5)
C15 0.065(8) 0.007(6) 0.031(6) 0.090(8) -0.029(6) 0.070(7)
C16 0.054(7) -0.006(5) 0.015(5) 0.058(6) -0.016(5) 0.056(6)
C21 0.045(6) -0.002(4) 0.005(4) 0.043(5) 0.001(3) 0.031(4)
C22 0.062(7) 0.012(5) 0.017(5) 0.068(6) 0.000(4) 0.035(5)
C23 0.073(8) 0.015(6) -0.007(5) 0.083(8) 0.007(5) 0.037(5)
C24 0.052(8) 0.022(5) -0.003(6) 0.060(6) 0.001(5) 0.071(7)
C25 0.050(7) 0.015(5) 0.009(5) 0.057(6) -0.008(4) 0.049(6)
C26 0.044(6) -0.007(4) 0.011(4) 0.051(5) -0.004(4) 0.036(4)
C31 0.035(5) -0.002(4) 0.008(4) 0.042(5) -0.001(3) 0.030(4)
C32 0.055(7) -0.016(5) 0.015(5) 0.060(6) 0.012(5) 0.058(6)
C33 0.088(10) -0.010(6) 0.031(7) 0.056(7) 0.018(6) 0.086(8)
C34 0.073(9) -0.023(5) 0.051(8) 0.050(6) -0.021(6) 0.099(9)
C35 0.038(7) -0.012(6) 0.013(5) 0.081(8) -0.034(6) 0.073(7)
C36 0.043(7) 0.003(5) 0.007(5) 0.067(6) 0.000(4) 0.038(5)
C41 0.042(6) -0.005(4) 0.010(4) 0.040(4) 0.000(3) 0.026(4)
C42 0.049(7) 0.002(4) 0.019(5) 0.051(6) 0.005(4) 0.058(6)
C43 0.058(8) 0.018(5) 0.017(6) 0.054(6) 0.026(5) 0.077(7)
C44 0.068(8) 0.005(5) 0.027(6) 0.038(5) 0.011(4) 0.068(7)
C45 0.064(8) -0.022(5) 0.021(5) 0.047(5) -0.001(5) 0.062(6)
C46 0.061(7) -0.011(5) 0.006(4) 0.049(6) 0.001(4) 0.039(5)
C51 0.046(6) -0.004(4) 0.012(4) 0.048(5) -0.006(4) 0.032(4)
C52 0.066(8) 0.000(5) 0.025(5) 0.065(6) 0.006(4) 0.041(5)
C53 0.091(10) -0.005(7) 0.052(7) 0.081(8) -0.005(6) 0.065(7)
C54 0.050(8) 0.007(6) 0.030(6) 0.095(8) -0.014(6) 0.068(7)
C55 0.044(7) 0.013(5) 0.014(5) 0.072(7) 0.003(5) 0.058(6)
C56 0.042(7) -0.002(4) 0.012(4) 0.048(5) 0.004(4) 0.047(5)
C61 0.053(7) 0.002(4) 0.004(4) 0.040(5) 0.006(3) 0.033(5)
C62 0.067(8) -0.010(5) 0.017(6) 0.064(6) 0.007(5) 0.049(6)
C63 0.050(8) -0.012(5) 0.004(7) 0.070(8) 0.022(6) 0.087(9)
C64 0.077(9) -0.010(6) -0.017(7) 0.072(7) 0.006(6) 0.058(7)
C65 0.079(10) 0.000(7) -0.003(6) 0.108(9) -0.015(6) 0.039(6)
C66 0.074(8) 0.011(5) 0.012(6) 0.069(7) -0.008(5) 0.044(6)

loop_
_atom_site_label
_atom_site_occupancy
_atom_site_fract_x
_atom_site_fract_y
_atom_site_fract_z
_atom_site_U_iso_or_equiv
_atom_site_thermal_displace_type
_atom_site_calc_flag
_atom_site_refinement_flags
_atom_site_type_symbol
Pt 1 0.17280(3) 0.346516(13) 0.49556(2) 0.03648(13) Uani d . Pt
As1 1 0.16095(8) 0.37062(3) 0.30849(6) 0.0364(2) Uani d . As
As2 1 0.17871(8) 0.32829(3) 0.68258(6) 0.0384(2) Uani d . As
Cl1 1 0.1978(2) 0.44693(9) 0.5426(2) 0.0492(6) Uani d . Cl
C1 1 0.1610(8) 0.2595(3) 0.4603(6) 0.041(2) Uani d G C
H1 1 0.1924(43) 0.2519(4) 0.4014(30) 0.062(5) Uiso calc R H
H2 1 0.0772(9) 0.2476(5) 0.4357(41) 0.062(5) Uiso calc R H
H3 1 0.2081(38) 0.2387(4) 0.5275(13) 0.062(5) Uiso calc R H
C11 1 0.1486(8) 0.3098(3) 0.2012(6) 0.033(2) Uani d . C
C12 1 0.0408(9) 0.2809(4) 0.1531(8) 0.059(3) Uani d . C
H12 1 -0.0259(9) 0.2909(4) 0.1722(8) 0.062(5) Uiso calc R H
C13 1 0.0296(11) 0.2367(4) 0.0755(8) 0.066(3) Uani d . C
H13 1 -0.0440(11) 0.2172(4) 0.0438(8) 0.062(5) Uiso calc R H
C14 1 0.1262(12) 0.2221(4) 0.0463(8) 0.067(3) Uani d . C
H14 1 0.1183(12) 0.1933(4) -0.0066(8) 0.062(5) Uiso calc R H
C15 1 0.2344(11) 0.2498(5) 0.0948(9) 0.073(3) Uani d . C
H15 1 0.3012(11) 0.2392(5) 0.0763(9) 0.062(5) Uiso calc R H
C16 1 0.2458(10) 0.2940(4) 0.1720(8) 0.057(3) Uani d . C
H16 1 0.3200(10) 0.3130(4) 0.2041(8) 0.062(5) Uiso calc R H
C21 1 0.0217(8) 0.4174(3) 0.2196(6) 0.042(2) Uani d . C
C22 1 -0.0143(9) 0.4198(4) 0.1036(7) 0.055(3) Uani d . C
H22 1 0.0267(9) 0.3984(4) 0.0666(7) 0.062(5) Uiso calc R H
C23 1 -0.1118(10) 0.4543(5) 0.0416(8) 0.072(3) Uani d . C
H23 1 -0.1355(10) 0.4568(5) -0.0369(8) 0.062(5) Uiso calc R H
C24 1 -0.1728(9) 0.4847(4) 0.0969(9) 0.068(3) Uani d . C
H24 1 -0.2393(9) 0.5072(4) 0.0552(9) 0.062(5) Uiso calc R H
C25 1 -0.1386(9) 0.4827(4) 0.2097(8) 0.055(3) Uani d . C
H25 1 -0.1804(9) 0.5040(4) 0.2462(8) 0.062(5) Uiso calc R H
C26 1 -0.0402(8) 0.4486(4) 0.2725(7) 0.045(2) Uani d . C
H26 1 -0.0164(8) 0.4471(4) 0.3511(7) 0.062(5) Uiso calc R H
C31 1 0.3000(7) 0.4145(3) 0.3119(6) 0.037(2) Uani d . C
C32 1 0.2986(9) 0.4494(4) 0.2223(8) 0.059(3) Uani d . C
H32 1 0.2290(9) 0.4510(4) 0.1567(8) 0.062(5) Uiso calc R H
C33 1 0.3984(12) 0.4812(4) 0.2298(11) 0.077(3) Uani d . C
H33 1 0.3954(12) 0.5044(4) 0.1690(11) 0.062(5) Uiso calc R H
C34 1 0.5012(11) 0.4799(4) 0.3229(11) 0.069(3) Uani d . C
H34 1 0.5680(11) 0.5025(4) 0.3270(11) 0.062(5) Uiso calc R H
C35 1 0.5058(9) 0.4452(5) 0.4108(9) 0.066(3) Uani d . C
H35 1 0.5772(9) 0.4434(5) 0.4747(9) 0.062(5) Uiso calc R H
C36 1 0.4063(8) 0.4127(4) 0.4066(7) 0.052(2) Uani d . C
H36 1 0.4108(8) 0.3895(4) 0.4678(7) 0.062(5) Uiso calc R H
C41 1 0.1975(8) 0.2503(3) 0.7400(6) 0.037(2) Uani d . C
C42 1 0.3084(9) 0.2305(4) 0.8125(8) 0.053(2) Uani d . C
H42 1 0.3757(9) 0.2548(4) 0.8342(8) 0.062(5) Uiso calc R H
C43 1 0.3217(10) 0.1757(4) 0.8535(9) 0.065(3) Uani d . C
H43 1 0.3981(10) 0.1632(4) 0.9017(9) 0.062(5) Uiso calc R H
C44 1 0.2251(10) 0.1393(4) 0.8248(8) 0.058(3) Uani d . C
H44 1 0.2345(10) 0.1021(4) 0.8533(8) 0.062(5) Uiso calc R H
C45 1 0.1131(10) 0.1584(4) 0.7527(8) 0.058(3) Uani d . C
H45 1 0.0463(10) 0.1338(4) 0.7324(8) 0.062(5) Uiso calc R H
C46 1 0.0977(9) 0.2135(4) 0.7097(7) 0.053(2) Uani d . C
H46 1 0.0214(9) 0.2259(4) 0.6610(7) 0.062(5) Uiso calc R H
C51 1 0.0351(8) 0.3550(3) 0.7087(6) 0.043(2) Uani d . C
C52 1 0.0011(10) 0.3329(4) 0.7952(7) 0.056(3) Uani d . C
H52 1 0.0481(10) 0.3045(4) 0.8429(7) 0.062(5) Uiso calc R H
C53 1 -0.1018(12) 0.3530(5) 0.8098(9) 0.072(3) Uani d . C
H53 1 -0.1255(12) 0.3373(5) 0.8662(9) 0.062(5) Uiso calc R H
C54 1 -0.1699(10) 0.3957(5) 0.7425(9) 0.068(3) Uani d . C
H54 1 -0.2388(10) 0.4094(5) 0.7540(9) 0.062(5) Uiso calc R H
C55 1 -0.1368(9) 0.4180(4) 0.6587(8) 0.059(3) Uani d . C
H55 1 -0.1840(9) 0.4468(4) 0.6123(8) 0.062(5) Uiso calc R H
C56 1 -0.0339(9) 0.3986(4) 0.6416(7) 0.047(2) Uani d . C
H56 1 -0.0110(9) 0.4148(4) 0.5851(7) 0.062(5) Uiso calc R H
C61 1 0.3182(9) 0.3631(3) 0.7984(7) 0.045(2) Uani d . C
C62 1 0.4254(11) 0.3660(4) 0.7780(8) 0.061(3) Uani d . C
H62 1 0.4269(11) 0.3569(4) 0.7069(8) 0.062(5) Uiso calc R H
C63 1 0.5322(10) 0.3830(4) 0.8666(10) 0.075(3) Uani d . C
H63 1 0.6064(10) 0.3838(4) 0.8559(10) 0.062(5) Uiso calc R H
C64 1 0.5264(12) 0.3984(5) 0.9691(9) 0.080(4) Uani d . C
H64 1 0.5975(12) 0.4093(5) 1.0280(9) 0.062(5) Uiso calc R H
C65 1 0.4203(8) 0.3980(3) 0.9860(6) 0.082(4) Uani d . C
H65 1 0.4171(8) 0.4104(3) 1.0548(6) 0.062(5) Uiso calc R H
C66 1 0.3159(8) 0.3792(3) 0.9005(6) 0.065(3) Uani d R C
H66 1 0.2428(8) 0.3776(3) 0.9132(6) 0.062(5) Uiso calc R H

loop_
_atom_type_symbol
_atom_type_description
_atom_type_scat_source
_atom_type_scat_dispersion_real
_atom_type_scat_dispersion_imag
C C 'International Tables Vol C Tables 4.2.6.8 and 6.1.1.4' 0.0033 0.001
H H 'International Tables Vol C Tables 4.2.6.8 and 6.1.1.4' 0.0000 0.000
Cl Cl 'International Tables Vol C Tables 4.2.6.8 and 6.1.1.4' 0.1484 0.1
As As 'International Tables Vol C Tables 4.2.6.8 and 6.1.1.4' 0.0499 2.0
Pt Pt 'International Tables Vol C Tables 4.2.6.8 and 6.1.1.4' -1.7033 8.

loop_
_geom_angle_atom_site_label_1
_geom_angle_atom_site_label_2
_geom_angle_atom_site_label_3
_geom_angle
_geom_angle_publ_flag
C1 Pt As2 90.8(2) yes
C1 Pt As1 92.4(2) yes
As2 Pt As1 176.30(3) yes
C1 Pt Cl1 177.0(2) yes
As2 Pt Cl1 88.38(5) yes
As1 Pt Cl1 88.46(5) yes
C31 As1 C11 104.7(3) ?
C31 As1 C21 104.1(3) ?
C11 As1 C21 100.0(3) ?
C31 As1 Pt 111.2(2) yes
C11 As1 Pt 119.0(2) yes
C21 As1 Pt 116.0(3) ?
C61 As2 C51 106.7(4) yes
C61 As2 C41 99.2(3) ?
C51 As2 C41 103.0(3) ?
C61 As2 Pt 112.8(3) ?
C51 As2 Pt 113.6(2) ?
C41 As2 Pt 119.8(2) yes
C12 C11 C16 118.4(8) ?
C12 C11 As1 119.7(7) ?
C16 C11 As1 121.9(6) ?
C11 C12 C13 120.8(10) ?
C14 C13 C12 120.1(10) ?
C13 C14 C15 119.8(9) ?
C14 C15 C16 120.3(11) ?
C11 C16 C15 120.7(9) ?
C26 C21 C22 119.3(8) ?
C26 C21 As1 120.1(6) ?
C22 C21 As1 120.6(7) ?
C21 C22 C23 120.0(9) ?
C24 C23 C22 119.4(9) ?
C25 C24 C23 121.2(9) ?
C24 C25 C26 119.7(9) ?
C21 C26 C25 120.4(8) ?
C36 C31 C32 117.5(8) ?
C36 C31 As1 119.9(6) ?
C32 C31 As1 122.5(6) ?
C33 C32 C31 120.5(9) ?
C34 C33 C32 121.7(10) ?
C33 C34 C35 119.0(10) ?
C34 C35 C36 121.0(10) ?
C31 C36 C35 120.3(9) ?
C42 C41 C46 118.5(8) ?
C42 C41 As2 121.1(6) ?
C46 C41 As2 120.4(6) ?
C43 C42 C41 121.2(9) ?
C44 C43 C42 121.0(9) ?
C43 C44 C45 118.6(9) ?
C44 C45 C46 121.3(9) ?
C45 C46 C41 119.3(9) ?
C56 C51 C52 118.9(9) ?
C56 C51 As2 119.0(7) ?
C52 C51 As2 122.1(7) ?
C53 C52 C51 119.9(9) ?
C54 C53 C52 120.8(10) ?
C55 C54 C53 119.9(10) ?
C54 C55 C56 120.7(10) ?
C55 C56 C51 119.8(9) ?
C66 C61 C62 120.1(9) ?
C66 C61 As2 122.2(8) ?
C62 C61 As2 117.4(7) ?
C61 C62 C63 118.6(10) ?
C64 C63 C62 119.5(11) ?
C65 C64 C63 121.2(10) ?
C64 C65 C66 119.4(6) ?
C61 C66 C65 121.0(6) ?

loop_
_geom_bond_atom_site_label_1
_geom_bond_atom_site_label_2
_geom_bond_distance
_geom_bond_publ_flag
Pt C1 2.073(8) yes
Pt As2 2.3786(9) yes
Pt As1 2.3856(9) yes
Pt Cl1 2.410(2) yes
As1 C31 1.915(8) yes
As1 C11 1.933(7) yes
As1 C21 1.948(8) yes
As2 C61 1.935(9) yes
As2 C51 1.936(9) yes
As2 C41 1.942(8) yes
C11 C12 1.366(12) ?
C11 C16 1.371(12) ?
C12 C13 1.398(13) ?
C13 C14 1.357(15) ?
C14 C15 1.358(14) ?
C15 C16 1.393(12) ?
C21 C26 1.365(12) ?
C21 C22 1.371(11) ?
C22 C23 1.387(13) ?
C23 C24 1.368(14) ?
C24 C25 1.335(13) ?
C25 C26 1.389(12) ?
C31 C36 1.382(11) ?
C31 C32 1.391(11) ?
C32 C33 1.362(13) ?
C33 C34 1.346(15) ?
C34 C35 1.361(14) ?
C35 C36 1.378(13) ?
C41 C42 1.372(12) ?
C41 C46 1.390(12) ?
C42 C43 1.368(12) ?
C43 C44 1.358(13) ?
C44 C45 1.375(13) ?
C45 C46 1.383(12) ?
C51 C56 1.384(11) ?
C51 C52 1.393(12) ?
C52 C53 1.370(14) ?
C53 C54 1.364(14) ?
C54 C55 1.360(13) ?
C55 C56 1.380(13) ?
C61 C66 1.355(11) ?
C61 C62 1.376(14) ?
C62 C63 1.401(14) ?
C63 C64 1.37(2) ?
C64 C65 1.339(15) ?
C65 C66 1.38 ?
